data_2241318
loop_
_publ_author_name
'Bhai R., Devika'
'Girija, C. R.'
'Suresh, Shalini'
'Reddy, Ramakrishna'

_publ_section_title
;
 Crystal structure of
 (<i>E</i>)-<i>N</i>-[(2-methoxynaphthalen-1-yl)methylidene]-3-nitroaniline
;
_journal_coeditor_code HB7529
_journal_issue 12
_journal_name_full 'Acta Crystallographica Section E'
_journal_page_first o941
_journal_page_last o942
_journal_paper_doi 10.1107/S2056989015020502
_journal_volume 71
_journal_year 2015
_chemical_formula_iupac 'C18 H14 N2 O3'
_chemical_formula_moiety 'C18 H14 N2 O3'
_chemical_formula_sum 'C18 H14 N2 O3'
_chemical_formula_weight 306.31
_chemical_melting_point 407
_chemical_name_systematic
;
(<i>E</i>)-<i>N</i>-[(2-Methoxynaphthalen-1-yl)methylidene]-3-nitroaniline
;
_space_group_crystal_system monoclinic
_space_group_IT_number 14
_space_group_name_Hall '-P 2ybc'
_space_group_name_H-M_alt 'P 1 21/c 1'
_symmetry_space_group_name_Hall '-P 2ybc'
_symmetry_space_group_name_H-M 'P 1 21/c 1'
_atom_sites_solution_hydrogens geom
_audit_creation_method SHELXL-2014/7
_cell_angle_alpha 90
_cell_angle_beta 98.040(4)
_cell_angle_gamma 90
_cell_formula_units_Z 4
_cell_length_a 12.8481(7)
_cell_length_b 15.4085(6)
_cell_length_c 7.6232(3)
_cell_measurement_reflns_used 5867
_cell_measurement_temperature 293(2)
_cell_measurement_theta_max 29.86
_cell_measurement_theta_min 2.64
_cell_volume 1494.33(12)
_computing_cell_refinement
;
APEX2 and SAINT (Bruker, 2004)
;
_computing_data_collection
;
APEX2 (Bruker, 2004)
;
_computing_data_reduction
;
SAINT and XPREP (Bruker, 2004)
;
_computing_molecular_graphics
;
OLEX2 (Dolomanov <i>et al.</i>,  2009)
;
_computing_publication_material
;
SHELXL2014 (Sheldrick, 2015)
;
_computing_structure_refinement
;
SHELXL2014 (Sheldrick, 2015)
;
_computing_structure_solution
;
SIR92 (Altomare et al., 1993)
;
_diffrn_ambient_temperature 293(2)
_diffrn_measured_fraction_theta_full 0.996
_diffrn_measured_fraction_theta_max 0.996
_diffrn_measurement_device_type 'Bruker Kappa APEXII CCD'
_diffrn_measurement_method '\w and \f scan'
_diffrn_radiation_monochromator graphite
_diffrn_radiation_source 'fine-focus sealed tube'
_diffrn_radiation_type MoK\a
_diffrn_radiation_wavelength 0.71073
_diffrn_reflns_av_R_equivalents 0.0460
_diffrn_reflns_limit_h_max 15
_diffrn_reflns_limit_h_min -15
_diffrn_reflns_limit_k_max 18
_diffrn_reflns_limit_k_min -18
_diffrn_reflns_limit_l_max 8
_diffrn_reflns_limit_l_min -9
_diffrn_reflns_number 21149
_diffrn_reflns_theta_full 24.997
_diffrn_reflns_theta_max 24.997
_diffrn_reflns_theta_min 2.076
_exptl_absorpt_coefficient_mu 0.094
_exptl_absorpt_correction_T_max 0.989
_exptl_absorpt_correction_T_min 0.957
_exptl_absorpt_correction_type multi-scan
_exptl_absorpt_process_details
;
(SADABS; Bruker, 2004)
;
_exptl_crystal_colour yellow
_exptl_crystal_density_diffrn 1.362
_exptl_crystal_description block
_exptl_crystal_F_000 640
_exptl_crystal_size_max 0.350
_exptl_crystal_size_mid 0.300
_exptl_crystal_size_min 0.250
_refine_diff_density_max 0.158
_refine_diff_density_min -0.173
_refine_ls_extinction_method none
_refine_ls_goodness_of_fit_ref 1.141
_refine_ls_hydrogen_treatment constr
_refine_ls_matrix_type full
_refine_ls_number_parameters 227
_refine_ls_number_reflns 2622
_refine_ls_number_restraints 42
_refine_ls_restrained_S_all 1.149
_refine_ls_R_factor_all 0.1019
_refine_ls_R_factor_gt 0.0548
_refine_ls_shift/su_max 0.000
_refine_ls_shift/su_mean 0.000
_refine_ls_structure_factor_coef Fsqd
_refine_ls_weighting_details 'w=1/[\s^2^(Fo^2^)+(0.0403P)^2^+0.9181P] where P=(Fo^2^+2Fc^2^)/3'
_refine_ls_weighting_scheme calc
_refine_ls_wR_factor_gt 0.1110
_refine_ls_wR_factor_ref 0.1434
_reflns_number_gt 1646
_reflns_number_total 2622
_reflns_threshold_expression 'I > 2\s(I)'
_cod_data_source_file hb7529sup1.cif
_cod_data_source_block I
_cod_database_code 2241318
_shelx_space_group_comment
;
The symmetry employed for this shelxl refinement is uniquely defined
by the following loop, which should always be used as a source of
symmetry information in preference to the above space-group names.
They are only intended as comments.
;
_shelx_estimated_absorpt_t_min 0.968
_shelx_estimated_absorpt_t_max 0.977

loop_
_space_group_symop_operation_xyz
'x, y, z'
'-x, y+1/2, -z+1/2'
'-x, -y, -z'
'x, -y-1/2, z-1/2'

loop_
_atom_site_type_symbol
_atom_site_label
_atom_site_fract_x
_atom_site_fract_y
_atom_site_fract_z
_atom_site_U_iso_or_equiv
_atom_site_adp_type
_atom_site_calc_flag
_atom_site_occupancy
_atom_site_disorder_assembly
_atom_site_disorder_group
C C1 0.0584(2) -0.09762(18) 0.7746(4) 0.0523(7) Uani d 1 . .
C C2 -0.0226(2) -0.03905(19) 0.7675(4) 0.0523(7) Uani d 1 . .
H H2 -0.0893 -0.0562 0.7877 0.063 Uiso calc 1 . .
C C3 -0.0015(2) 0.0457(2) 0.7296(4) 0.0566(8) Uani d 1 . .
H H3 -0.0545 0.0870 0.7247 0.068 Uiso calc 1 . .
C C4 0.0976(2) 0.07014(18) 0.6986(4) 0.0517(7) Uani d 1 . .
H H4 0.1103 0.1276 0.6710 0.062 Uiso calc 1 . .
C C5 0.17862(19) 0.01015(18) 0.7081(3) 0.0461(7) Uani d 1 . .
C C6 0.1585(2) -0.07494(18) 0.7487(4) 0.0498(7) Uani d 1 . .
H H6 0.2118 -0.1162 0.7583 0.060 Uiso calc 1 . .
C C7 0.2942(2) 0.07229(17) 0.5418(4) 0.0475(7) Uani d 1 . .
H H7 0.2333 0.0823 0.4630 0.057 Uiso calc 1 . .
C C8 0.39198(19) 0.10445(16) 0.4875(3) 0.0430(6) Uani d 1 . .
C C9 0.3839(2) 0.13912(17) 0.3178(4) 0.0485(7) Uani d 1 . .
C C10 0.4724(2) 0.17407(18) 0.2520(4) 0.0571(8) Uani d 1 . .
H H10 0.4658 0.1972 0.1383 0.069 Uiso calc 1 . .
C C11 0.5665(2) 0.17361(19) 0.3552(4) 0.0585(8) Uani d 1 . .
H H11 0.6242 0.1970 0.3107 0.070 Uiso calc 1 . .
C C12 0.5808(2) 0.13905(17) 0.5278(4) 0.0480(7) Uani d 1 . .
C C13 0.6798(2) 0.1397(2) 0.6330(4) 0.0622(8) Uani d 1 . .
H H13 0.7372 0.1626 0.5870 0.075 Uiso calc 1 . .
C C14 0.6933(2) 0.1077(2) 0.7988(5) 0.0649(9) Uani d 1 . .
H H14 0.7595 0.1082 0.8662 0.078 Uiso calc 1 . .
C C15 0.6069(2) 0.0736(2) 0.8696(4) 0.0622(8) Uani d 1 . .
H H15 0.6161 0.0521 0.9847 0.075 Uiso calc 1 . .
C C16 0.5094(2) 0.07154(18) 0.7716(4) 0.0537(7) Uani d 1 . .
H H16 0.4532 0.0484 0.8211 0.064 Uiso calc 1 . .
C C17 0.49240(19) 0.10383(16) 0.5969(3) 0.0424(6) Uani d 1 . .
C C18 0.2726(3) 0.1775(2) 0.0501(4) 0.0753(10) Uani d 1 . .
H H18A 0.2006 0.1711 -0.0023 0.113 Uiso calc 1 . .
H H18B 0.2897 0.2381 0.0620 0.113 Uiso calc 1 . .
H H18C 0.3176 0.1502 -0.0242 0.113 Uiso calc 1 . .
N N1 0.0376(2) -0.18893(19) 0.8121(5) 0.0849(9) Uani d 1 . .
N N2 0.28245(17) 0.03270(16) 0.6825(3) 0.0544(6) Uani d 1 . .
O O3 0.28735(15) 0.13796(14) 0.2188(3) 0.0669(6) Uani d 1 . .
O O1 0.1053(10) -0.2414(9) 0.778(4) 0.106(5) Uani d 0.50(4) A 1
O O2 -0.0433(13) -0.2105(10) 0.869(4) 0.108(5) Uani d 0.50(4) A 1
O O1' 0.1105(8) -0.2356(11) 0.876(4) 0.106(5) Uani d 0.50(4) A 2
O O2' -0.0556(6) -0.2107(9) 0.772(3) 0.097(4) Uani d 0.50(4) A 2

loop_
_atom_site_aniso_label
_atom_site_aniso_U_11
_atom_site_aniso_U_22
_atom_site_aniso_U_33
_atom_site_aniso_U_12
_atom_site_aniso_U_13
_atom_site_aniso_U_23
C1 0.0460(16) 0.0463(17) 0.0646(19) -0.0062(13) 0.0072(14) 0.0025(14)
C2 0.0372(15) 0.061(2) 0.0598(18) -0.0039(13) 0.0102(13) -0.0005(15)
C3 0.0424(16) 0.059(2) 0.069(2) 0.0107(14) 0.0099(14) 0.0020(15)
C4 0.0476(16) 0.0463(16) 0.0620(18) -0.0013(13) 0.0096(13) 0.0044(14)
C5 0.0354(14) 0.0553(18) 0.0477(16) -0.0035(13) 0.0059(12) -0.0008(13)
C6 0.0393(15) 0.0476(17) 0.0625(18) 0.0038(12) 0.0077(13) 0.0042(13)
C7 0.0418(15) 0.0458(16) 0.0548(18) -0.0055(12) 0.0063(13) -0.0008(13)
C8 0.0444(16) 0.0331(14) 0.0543(17) -0.0011(11) 0.0163(13) -0.0015(12)
C9 0.0487(17) 0.0414(16) 0.0577(18) -0.0013(12) 0.0149(14) -0.0002(13)
C10 0.062(2) 0.0522(18) 0.0618(19) -0.0004(14) 0.0238(16) 0.0072(14)
C11 0.0534(19) 0.0560(19) 0.072(2) -0.0088(14) 0.0310(16) -0.0021(15)
C12 0.0446(16) 0.0420(16) 0.0609(18) -0.0049(12) 0.0196(14) -0.0074(13)
C13 0.0451(18) 0.072(2) 0.073(2) -0.0127(15) 0.0206(16) -0.0146(17)
C14 0.0406(17) 0.081(2) 0.073(2) -0.0059(15) 0.0070(15) -0.0106(18)
C15 0.0538(19) 0.073(2) 0.0598(19) -0.0040(16) 0.0084(15) 0.0028(16)
C16 0.0436(16) 0.0553(18) 0.0644(19) -0.0043(13) 0.0146(14) 0.0028(15)
C17 0.0420(15) 0.0313(14) 0.0567(17) -0.0024(11) 0.0164(13) -0.0051(12)
C18 0.074(2) 0.091(3) 0.061(2) -0.0056(19) 0.0080(17) 0.0119(18)
N1 0.062(2) 0.0590(19) 0.136(3) -0.0098(16) 0.021(2) 0.0112(19)
N2 0.0412(13) 0.0627(16) 0.0610(15) -0.0060(11) 0.0132(11) 0.0063(13)
O3 0.0566(13) 0.0810(15) 0.0629(13) -0.0057(11) 0.0072(10) 0.0200(11)
O1 0.086(5) 0.061(4) 0.170(12) 0.014(3) 0.012(6) 0.019(6)
O2 0.094(6) 0.071(4) 0.172(12) -0.023(4) 0.066(6) 0.021(8)
O1' 0.083(5) 0.069(5) 0.165(12) 0.003(4) 0.008(6) 0.056(7)
O2' 0.074(4) 0.067(4) 0.153(11) -0.025(3) 0.029(4) 0.002(7)

loop_
_atom_type_symbol
_atom_type_description
_atom_type_scat_dispersion_real
_atom_type_scat_dispersion_imag
_atom_type_scat_source
C C 0.0033 0.0016 'International Tables Vol C Tables 4.2.6.8 and 6.1.1.4'
H H 0.0000 0.0000 'International Tables Vol C Tables 4.2.6.8 and 6.1.1.4'
N N 0.0061 0.0033 'International Tables Vol C Tables 4.2.6.8 and 6.1.1.4'
O O 0.0106 0.0060 'International Tables Vol C Tables 4.2.6.8 and 6.1.1.4'

loop_
_geom_angle_atom_site_label_1
_geom_angle_atom_site_label_2
_geom_angle_atom_site_label_3
_geom_angle
C2 C1 C6 123.1(3)
C2 C1 N1 118.7(3)
C6 C1 N1 118.2(3)
C1 C2 H2 121.2
C3 C2 C1 117.6(3)
C3 C2 H2 121.2
C2 C3 H3 119.7
C2 C3 C4 120.7(3)
C4 C3 H3 119.7
C3 C4 H4 119.6
C3 C4 C5 120.9(3)
C5 C4 H4 119.6
C4 C5 N2 122.9(2)
C6 C5 C4 118.8(2)
C6 C5 N2 118.2(2)
C1 C6 C5 118.9(2)
C1 C6 H6 120.6
C5 C6 H6 120.6
C8 C7 H7 116.1
N2 C7 H7 116.1
N2 C7 C8 127.9(3)
C9 C8 C7 116.0(2)
C9 C8 C17 119.2(2)
C17 C8 C7 124.8(2)
C8 C9 C10 121.2(3)
O3 C9 C8 117.1(2)
O3 C9 C10 121.7(3)
C9 C10 H10 120.3
C11 C10 C9 119.5(3)
C11 C10 H10 120.3
C10 C11 H11 118.7
C10 C11 C12 122.5(3)
C12 C11 H11 118.7
C11 C12 C17 118.9(3)
C13 C12 C11 121.4(3)
C13 C12 C17 119.7(3)
C12 C13 H13 119.3
C14 C13 C12 121.4(3)
C14 C13 H13 119.3
C13 C14 H14 120.2
C13 C14 C15 119.6(3)
C15 C14 H14 120.2
C14 C15 H15 119.6
C16 C15 C14 120.9(3)
C16 C15 H15 119.6
C15 C16 H16 119.4
C15 C16 C17 121.1(3)
C17 C16 H16 119.4
C12 C17 C8 118.8(2)
C16 C17 C8 124.0(2)
C16 C17 C12 117.2(2)
H18A C18 H18B 109.5
H18A C18 H18C 109.5
H18B C18 H18C 109.5
O3 C18 H18A 109.5
O3 C18 H18B 109.5
O3 C18 H18C 109.5
O1 N1 C1 115.6(9)
O2 N1 C1 121.0(8)
O2 N1 O1 123.4(12)
O1' N1 C1 119.3(8)
O1' N1 O2' 126.6(12)
O2' N1 C1 114.1(8)
C7 N2 C5 117.5(2)
C9 O3 C18 119.7(2)

loop_
_geom_bond_atom_site_label_1
_geom_bond_atom_site_label_2
_geom_bond_distance
C1 C2 1.372(4)
C1 C6 1.374(4)
C1 N1 1.468(4)
C2 H2 0.9300
C2 C3 1.372(4)
C3 H3 0.9300
C3 C4 1.380(4)
C4 H4 0.9300
C4 C5 1.386(4)
C5 C6 1.380(4)
C5 N2 1.418(3)
C6 H6 0.9300
C7 H7 0.9300
C7 C8 1.463(3)
C7 N2 1.261(3)
C8 C9 1.390(4)
C8 C17 1.435(4)
C9 C10 1.412(4)
C9 O3 1.358(3)
C10 H10 0.9300
C10 C11 1.347(4)
C11 H11 0.9300
C11 C12 1.407(4)
C12 C13 1.406(4)
C12 C17 1.425(3)
C13 H13 0.9300
C13 C14 1.345(4)
C14 H14 0.9300
C14 C15 1.402(4)
C15 H15 0.9300
C15 C16 1.366(4)
C16 H16 0.9300
C16 C17 1.410(4)
C18 H18A 0.9600
C18 H18B 0.9600
C18 H18C 0.9600
C18 O3 1.412(3)
N1 O1 1.241(6)
N1 O2 1.227(6)
N1 O1' 1.227(6)
N1 O2' 1.239(6)

loop_
_geom_hbond_atom_site_label_D
_geom_hbond_atom_site_label_H
_geom_hbond_atom_site_label_A
_geom_hbond_site_symmetry_A
_geom_hbond_distance_DH
_geom_hbond_distance_HA
_geom_hbond_distance_DA
_geom_hbond_angle_DHA
C16 H16 N2 . 0.93 2.31 2.961(3) 127
C13 H13 O1' 2_656 0.93 2.49 3.318(14) 148
C18 H18A O2 3_556 0.96 2.46 3.135(18) 127

loop_
_geom_torsion_atom_site_label_1
_geom_torsion_atom_site_label_2
_geom_torsion_atom_site_label_3
_geom_torsion_atom_site_label_4
_geom_torsion
C1 C2 C3 C4 0.5(4)
C2 C1 C6 C5 -2.1(4)
C2 C1 N1 O1 164.6(15)
C2 C1 N1 O2 -13.9(19)
C2 C1 N1 O1' -156.0(17)
C2 C1 N1 O2' 24.5(14)
C2 C3 C4 C5 -1.1(4)
C3 C4 C5 C6 0.2(4)
C3 C4 C5 N2 -178.1(2)
C4 C5 C6 C1 1.3(4)
C4 C5 N2 C7 -53.8(4)
C6 C1 C2 C3 1.1(4)
C6 C1 N1 O1 -15.6(15)
C6 C1 N1 O2 165.9(18)
C6 C1 N1 O1' 23.9(17)
C6 C1 N1 O2' -155.6(13)
C6 C5 N2 C7 127.9(3)
C7 C8 C9 C10 178.5(2)
C7 C8 C9 O3 -1.4(3)
C7 C8 C17 C12 -178.7(2)
C7 C8 C17 C16 0.2(4)
C8 C7 N2 C5 178.1(2)
C8 C9 C10 C11 0.2(4)
C8 C9 O3 C18 175.7(3)
C9 C8 C17 C12 0.1(4)
C9 C8 C17 C16 179.0(2)
C9 C10 C11 C12 0.3(4)
C10 C9 O3 C18 -4.2(4)
C10 C11 C12 C13 -179.8(3)
C10 C11 C12 C17 -0.6(4)
C11 C12 C13 C14 179.1(3)
C11 C12 C17 C8 0.3(4)
C11 C12 C17 C16 -178.6(2)
C12 C13 C14 C15 -0.5(5)
C13 C12 C17 C8 179.6(2)
C13 C12 C17 C16 0.6(4)
C13 C14 C15 C16 0.7(5)
C14 C15 C16 C17 -0.2(5)
C15 C16 C17 C8 -179.3(3)
C15 C16 C17 C12 -0.4(4)
C17 C8 C9 C10 -0.4(4)
C17 C8 C9 O3 179.7(2)
C17 C12 C13 C14 -0.1(4)
N1 C1 C2 C3 -179.0(3)
N1 C1 C6 C5 178.1(3)
N2 C5 C6 C1 179.7(2)
N2 C7 C8 C9 174.4(3)
N2 C7 C8 C17 -6.8(4)
O3 C9 C10 C11 -179.9(3)

_cod_database_fobs_code 2241318
